data_2312538
loop_
_publ_author_name
'Klein-Hessling, Christian'
'Blockhaus, Tobias'
'S&#xfc;nkel, Karlheinz'

_publ_section_title
;
 Synthesis, spectroscopic and crystallographic characterization of various
 cymantrenyl thioethers
 [Mn{C<sub>5</sub>H<sub>x</sub>Br<sub>y</sub>(SMe)<sub>z</sub>}(PPh<sub>3</sub>)(CO)<sub>2</sub>].
;
_journal_coeditor_code QF3063
_journal_issue 8
_journal_name_full 'Acta crystallographica. Section C, Structural chemistry'
_journal_paper_doi 10.1107/S205322962400603X
_journal_volume 80
_journal_year 2024
_chemical_formula_iupac '[Mn (C8 H10 Br S) (C18 H15 P) (C O)2]'
_chemical_formula_moiety 'C28 H25 Br Mn O2 P S3'
_chemical_formula_sum 'C28 H25 Br Mn O2 P S3'
_chemical_formula_weight 655.48
_chemical_name_systematic
Dicarbonyl[\h^5^-2-bromo-1,3,4-tris(methylsulfanyl)cyclopentadienyl](triphenylphosphane-\k<i>P</i>)manganese
_space_group_crystal_system monoclinic
_space_group_IT_number 14
_space_group_name_Hall '-P 2yn'
_space_group_name_H-M_alt 'P 1 21/n 1'
_atom_sites_solution_hydrogens geom
_atom_sites_solution_primary dual
_audit_creation_method SHELXL-2018/3
_cell_angle_alpha 90
_cell_angle_beta 92.884(2)
_cell_angle_gamma 90
_cell_formula_units_Z 4
_cell_length_a 8.7717(4)
_cell_length_b 13.2135(6)
_cell_length_c 23.9428(12)
_cell_measurement_reflns_used 9839
_cell_measurement_temperature 108(2)
_cell_measurement_theta_max 28.2828
_cell_measurement_theta_min 2.7897
_cell_volume 2771.6(2)
_computing_cell_refinement
;
APEX2 (Bruker, 2011)
;
_computing_data_collection
;
APEX2 (Bruker, 2011)
;
_computing_data_reduction
;
SAINT (Bruker, 2011)
;
_computing_publication_material
;
<i>Mercury</i> (Macrae <i>et al.</i>, 2020)
;
_computing_structure_refinement
;
SHELXL2018 (Sheldrick, 2015<i>b</i>)
;
_computing_structure_solution
;
SHELXT2014 (Sheldrick, 2015<i>a</i>)
;
_diffrn_ambient_temperature 108(2)
_diffrn_detector_area_resol_mean 7.3910
_diffrn_measured_fraction_theta_full 0.998
_diffrn_measured_fraction_theta_max 0.998
_diffrn_measurement_device_type 'Bruker D8 VENTURE'
_diffrn_measurement_method 'mix of omega and phi scans'
_diffrn_radiation_type 'Mo K\a'
_diffrn_radiation_wavelength 0.71073
_diffrn_reflns_av_R_equivalents 0.0473
_diffrn_reflns_av_unetI/netI 0.0292
_diffrn_reflns_limit_h_max 11
_diffrn_reflns_limit_h_min -10
_diffrn_reflns_limit_k_max 17
_diffrn_reflns_limit_k_min -17
_diffrn_reflns_limit_l_max 31
_diffrn_reflns_limit_l_min -31
_diffrn_reflns_number 51088
_diffrn_reflns_theta_full 25.242
_diffrn_reflns_theta_max 28.287
_diffrn_reflns_theta_min 2.985
_diffrn_source 'rotating anode generator'
_exptl_absorpt_coefficient_mu 2.227
_exptl_absorpt_correction_T_max 0.7457
_exptl_absorpt_correction_T_min 0.6759
_exptl_absorpt_correction_type multi-scan
_exptl_absorpt_process_details
;
(SADABS2016; Krause <i>et al.</i>,  2015)
;
_exptl_crystal_colour yellow
_exptl_crystal_density_diffrn 1.571
_exptl_crystal_density_method 'not measured'
_exptl_crystal_description block
_exptl_crystal_F_000 1328
_exptl_crystal_size_max 0.070
_exptl_crystal_size_mid 0.030
_exptl_crystal_size_min 0.020
_refine_diff_density_max 0.442
_refine_diff_density_min -0.436
_refine_ls_extinction_method none
_refine_ls_goodness_of_fit_ref 1.104
_refine_ls_hydrogen_treatment constr
_refine_ls_matrix_type full
_refine_ls_number_parameters 359
_refine_ls_number_reflns 6886
_refine_ls_number_restraints 13
_refine_ls_restrained_S_all 1.103
_refine_ls_R_factor_all 0.0448
_refine_ls_R_factor_gt 0.0329
_refine_ls_shift/su_max 0.001
_refine_ls_shift/su_mean 0.000
_refine_ls_structure_factor_coef Fsqd
_refine_ls_weighting_details 'w=1/[\s^2^(Fo^2^)+(0.0155P)^2^+3.2607P] where P=(Fo^2^+2Fc^2^)/3'
_refine_ls_weighting_scheme calc
_refine_ls_wR_factor_gt 0.0671
_refine_ls_wR_factor_ref 0.0712
_reflns_number_gt 5787
_reflns_number_total 6886
_reflns_threshold_expression 'I > 2\s(I)'
_cod_data_source_file qf3063.cif
_cod_data_source_block compd_4
_cod_original_sg_symbol_H-M 'P 21/n'
_cod_database_code 2312538
_shelx_space_group_comment
;
The symmetry employed for this shelxl refinement is uniquely defined
by the following loop, which should always be used as a source of
symmetry information in preference to the above space-group names.
They are only intended as comments.
;
_shelx_estimated_absorpt_t_min 0.860
_shelx_estimated_absorpt_t_max 0.957

loop_
_space_group_symop_operation_xyz
'x, y, z'
'-x+1/2, y+1/2, -z+1/2'
'-x, -y, -z'
'x-1/2, -y-1/2, z-1/2'

loop_
_atom_site_type_symbol
_atom_site_label
_atom_site_fract_x
_atom_site_fract_y
_atom_site_fract_z
_atom_site_U_iso_or_equiv
_atom_site_adp_type
_atom_site_calc_flag
_atom_site_occupancy
_atom_site_disorder_assembly
_atom_site_disorder_group
C C1 0.2586(2) 0.12152(16) 0.41353(10) 0.0226(4) Uani d 1 . .
C C2 0.2713(3) 0.14498(17) 0.47206(9) 0.0242(5) Uani d 1 . .
C C3 0.4047(3) 0.20537(17) 0.48106(9) 0.0235(5) Uani d 1 . .
C C4 0.4668(2) 0.22478(16) 0.42827(9) 0.0212(4) Uani d 1 . .
H H4 0.551531 0.267237 0.421846 0.025 Uiso calc 1 . .
C C5 0.3794(2) 0.16929(16) 0.38668(9) 0.0214(4) Uani d 1 . .
C C6 0.0321(3) 0.27900(17) 0.42725(9) 0.0237(5) Uani d 1 . .
C C7 0.2495(2) 0.38743(17) 0.47259(9) 0.0220(4) Uani d 1 . .
C C31 0.6246(3) 0.3260(2) 0.52988(12) 0.0426(7) Uani d 1 . .
H H31A 0.702148 0.290705 0.509154 0.064 Uiso calc 1 . .
H H31B 0.672121 0.354909 0.564201 0.064 Uiso calc 1 . .
H H31C 0.579318 0.380350 0.506657 0.064 Uiso calc 1 . .
C C51 0.6220(3) 0.1674(2) 0.31777(12) 0.0419(7) Uani d 1 . .
H H51A 0.649496 0.235749 0.330551 0.063 Uiso calc 1 . .
H H51B 0.658374 0.156684 0.280187 0.063 Uiso calc 1 . .
H H51C 0.669327 0.117534 0.343513 0.063 Uiso calc 1 . .
C C101 0.4207(2) 0.41426(15) 0.32760(9) 0.0175(4) Uani d 1 . .
C C102 0.5242(2) 0.45669(17) 0.36723(10) 0.0234(5) Uani d 1 . .
H H102 0.492976 0.469438 0.403999 0.028 Uiso calc 1 . .
C C103 0.6716(3) 0.48044(19) 0.35372(11) 0.0295(5) Uani d 1 . .
H H103 0.740373 0.509754 0.381040 0.035 Uiso calc 1 . .
C C104 0.7186(3) 0.46152(19) 0.30049(11) 0.0304(5) Uani d 1 . .
H H104 0.820402 0.476476 0.291429 0.036 Uiso calc 1 . .
C C105 0.6177(3) 0.42092(18) 0.26058(10) 0.0288(5) Uani d 1 . .
H H105 0.649759 0.408754 0.223865 0.035 Uiso calc 1 . .
C C106 0.4688(2) 0.39763(17) 0.27382(10) 0.0236(5) Uani d 1 . .
H H106 0.399669 0.370227 0.245978 0.028 Uiso calc 1 . .
C C201 0.1579(2) 0.51522(15) 0.35974(8) 0.0170(4) Uani d 1 . .
C C202 0.0442(2) 0.53725(16) 0.39684(9) 0.0207(4) Uani d 1 . .
H H202 0.004787 0.484805 0.419103 0.025 Uiso calc 1 . .
C C203 -0.0114(3) 0.63514(18) 0.40142(10) 0.0278(5) Uani d 1 . .
H H203 -0.088849 0.649088 0.426688 0.033 Uiso calc 1 . .
C C204 0.0450(3) 0.71244(19) 0.36946(11) 0.0339(6) Uani d 1 . .
H H204 0.006226 0.779235 0.372560 0.041 Uiso calc 1 . .
C C205 0.1585(3) 0.69178(18) 0.33288(10) 0.0301(5) Uani d 1 . .
H H205 0.198447 0.744730 0.311108 0.036 Uiso calc 1 . .
C C206 0.2137(2) 0.59446(17) 0.32796(9) 0.0224(4) Uani d 1 . .
H H206 0.290989 0.581164 0.302534 0.027 Uiso calc 1 . .
C C301 0.1187(2) 0.34262(16) 0.28881(8) 0.0178(4) Uani d 1 . .
C C302 0.0966(2) 0.40326(17) 0.24147(9) 0.0223(4) Uani d 1 . .
H H302 0.142408 0.468354 0.240665 0.027 Uiso calc 1 . .
C C303 0.0077(3) 0.36925(19) 0.19521(10) 0.0282(5) Uani d 1 . .
H H303 -0.007245 0.411379 0.163251 0.034 Uiso calc 1 . .
C C304 -0.0585(3) 0.27432(19) 0.19585(10) 0.0284(5) Uani d 1 . .
H H304 -0.118561 0.250991 0.164325 0.034 Uiso calc 1 . .
C C305 -0.0368(3) 0.21353(19) 0.24252(10) 0.0270(5) Uani d 1 . .
H H305 -0.081821 0.148147 0.242939 0.032 Uiso calc 1 . .
C C306 0.0503(2) 0.24749(17) 0.28889(9) 0.0218(4) Uani d 1 . .
H H306 0.063433 0.205378 0.320930 0.026 Uiso calc 1 . .
O O1 -0.09873(19) 0.27324(14) 0.42857(8) 0.0372(4) Uani d 1 . .
O O2 0.2612(2) 0.45272(13) 0.50492(7) 0.0326(4) Uani d 1 . .
P P1 0.23045(6) 0.38530(4) 0.35158(2) 0.01510(11) Uani d 1 . .
S S3 0.47823(8) 0.23802(5) 0.54754(3) 0.03575(15) Uani d 1 . .
S S5 0.41720(7) 0.15300(5) 0.31603(3) 0.02877(13) Uani d 1 . .
Mn Mn1 0.23579(4) 0.28206(2) 0.42672(2) 0.01697(8) Uani d 1 . .
Br Br1A 0.1258(2) 0.02378(11) 0.37839(6) 0.0286(2) Uani d 0.7611(16) A 1
S S2A 0.1567(3) 0.0935(3) 0.5239(2) 0.0271(4) Uani d 0.7611(16) A 1
C C21A 0.2531(4) -0.0267(3) 0.53431(16) 0.0405(9) Uani d 0.7611(16) A 1
H H21A 0.252379 -0.063535 0.498781 0.061 Uiso calc 0.7611(16) A 1
H H21B 0.200261 -0.066734 0.561858 0.061 Uiso calc 0.7611(16) A 1
H H21C 0.358780 -0.014831 0.547959 0.061 Uiso calc 0.7611(16) A 1
Br Br1B 0.1591(6) 0.1001(5) 0.5327(3) 0.0493(18) Uani d 0.2389(16) A 2
S S2B 0.131(2) 0.0365(10) 0.3913(5) 0.036(2) Uani d 0.2389(16) A 2
C C21B 0.2237(14) -0.0773(8) 0.4156(6) 0.045(3) Uani d 0.2389(16) A 2
H H21D 0.159721 -0.135744 0.405178 0.068 Uiso calc 0.2389(16) A 2
H H21E 0.322487 -0.083621 0.398520 0.068 Uiso calc 0.2389(16) A 2
H H21F 0.239714 -0.074587 0.456370 0.068 Uiso calc 0.2389(16) A 2

loop_
_atom_site_aniso_label
_atom_site_aniso_U_11
_atom_site_aniso_U_22
_atom_site_aniso_U_33
_atom_site_aniso_U_12
_atom_site_aniso_U_13
_atom_site_aniso_U_23
C1 0.0240(11) 0.0161(10) 0.0274(12) -0.0042(8) -0.0001(9) 0.0027(9)
C2 0.0286(11) 0.0213(11) 0.0230(11) -0.0023(9) 0.0040(9) 0.0080(9)
C3 0.0269(11) 0.0229(11) 0.0204(11) -0.0006(9) -0.0018(9) 0.0070(9)
C4 0.0210(10) 0.0183(10) 0.0240(11) -0.0015(8) -0.0003(8) 0.0049(9)
C5 0.0247(11) 0.0165(10) 0.0233(11) 0.0008(8) 0.0033(9) 0.0029(8)
C6 0.0281(11) 0.0206(11) 0.0228(11) -0.0049(9) 0.0055(9) 0.0022(9)
C7 0.0264(11) 0.0242(11) 0.0157(10) -0.0028(9) 0.0024(8) 0.0057(9)
C31 0.0365(15) 0.0550(18) 0.0350(15) -0.0138(13) -0.0097(12) -0.0061(13)
C51 0.0330(14) 0.0497(17) 0.0442(16) 0.0086(12) 0.0143(12) 0.0046(13)
C101 0.0158(9) 0.0169(9) 0.0200(10) 0.0004(7) 0.0019(8) 0.0039(8)
C102 0.0198(10) 0.0285(12) 0.0220(11) -0.0030(9) 0.0007(8) 0.0037(9)
C103 0.0171(10) 0.0354(13) 0.0355(14) -0.0056(9) -0.0048(9) 0.0073(11)
C104 0.0156(10) 0.0340(13) 0.0421(15) 0.0013(9) 0.0071(10) 0.0105(11)
C105 0.0264(11) 0.0315(12) 0.0297(13) 0.0043(10) 0.0136(10) 0.0034(10)
C106 0.0224(10) 0.0243(11) 0.0244(11) -0.0004(9) 0.0043(9) -0.0016(9)
C201 0.0151(9) 0.0191(10) 0.0166(10) -0.0025(8) -0.0026(7) -0.0005(8)
C202 0.0155(9) 0.0245(11) 0.0222(11) -0.0043(8) 0.0014(8) 0.0000(9)
C203 0.0211(11) 0.0289(12) 0.0339(13) 0.0023(9) 0.0062(9) -0.0020(10)
C204 0.0361(13) 0.0229(12) 0.0434(15) 0.0082(10) 0.0079(11) 0.0039(11)
C205 0.0362(13) 0.0231(11) 0.0314(13) 0.0006(10) 0.0060(10) 0.0092(10)
C206 0.0220(10) 0.0257(11) 0.0196(11) 0.0009(9) 0.0030(8) 0.0038(9)
C301 0.0164(9) 0.0209(10) 0.0160(10) -0.0001(8) 0.0009(8) -0.0019(8)
C302 0.0241(11) 0.0245(11) 0.0180(10) 0.0017(9) -0.0009(8) -0.0016(9)
C303 0.0301(12) 0.0377(13) 0.0165(11) 0.0054(10) -0.0024(9) -0.0023(10)
C304 0.0222(11) 0.0431(14) 0.0196(11) -0.0002(10) -0.0007(9) -0.0124(10)
C305 0.0241(11) 0.0305(12) 0.0269(12) -0.0084(9) 0.0042(9) -0.0097(10)
C306 0.0204(10) 0.0252(11) 0.0200(11) -0.0033(8) 0.0025(8) -0.0016(9)
O1 0.0234(9) 0.0379(10) 0.0510(12) -0.0059(7) 0.0099(8) 0.0056(9)
O2 0.0493(11) 0.0271(9) 0.0212(8) -0.0062(8) 0.0013(8) -0.0034(7)
P1 0.0148(2) 0.0172(2) 0.0133(2) -0.00280(19) 0.00064(18) 0.00045(19)
S3 0.0447(4) 0.0419(4) 0.0197(3) -0.0054(3) -0.0077(3) 0.0082(3)
S5 0.0346(3) 0.0255(3) 0.0270(3) -0.0041(2) 0.0088(2) -0.0073(2)
Mn1 0.01927(15) 0.01714(15) 0.01465(15) -0.00385(12) 0.00220(12) 0.00208(12)
Br1A 0.0344(3) 0.0202(4) 0.0311(5) -0.0119(3) 0.0011(3) -0.0032(3)
S2A 0.0272(9) 0.0231(8) 0.0317(11) -0.0041(6) 0.0075(6) 0.0096(7)
C21A 0.049(2) 0.0285(17) 0.045(2) 0.0000(15) 0.0081(17) 0.0193(16)
Br1B 0.069(2) 0.0315(15) 0.050(3) -0.0072(11) 0.0247(15) 0.0108(14)
S2B 0.045(3) 0.022(3) 0.041(5) -0.015(2) 0.002(4) -0.009(3)
C21B 0.039(6) 0.026(6) 0.071(9) 0.003(5) 0.008(6) 0.001(6)

loop_
_atom_type_symbol
_atom_type_description
_atom_type_scat_dispersion_real
_atom_type_scat_dispersion_imag
_atom_type_scat_source
C C 0.0033 0.0016 'International Tables Vol C Tables 4.2.6.8 and 6.1.1.4'
H H 0.0000 0.0000 'International Tables Vol C Tables 4.2.6.8 and 6.1.1.4'
Br Br -0.2901 2.4595 'International Tables Vol C Tables 4.2.6.8 and 6.1.1.4'
O O 0.0106 0.0060 'International Tables Vol C Tables 4.2.6.8 and 6.1.1.4'
P P 0.1023 0.0942 'International Tables Vol C Tables 4.2.6.8 and 6.1.1.4'
S S 0.1246 0.1234 'International Tables Vol C Tables 4.2.6.8 and 6.1.1.4'
Mn Mn 0.3368 0.7283 'International Tables Vol C Tables 4.2.6.8 and 6.1.1.4'

loop_
_geom_angle_atom_site_label_1
_geom_angle_atom_site_label_2
_geom_angle_atom_site_label_3
_geom_angle_site_symmetry_1
_geom_angle_site_symmetry_3
_geom_angle
_geom_angle_publ_flag
C5 C1 C2 . . 108.93(19) ?
C5 C1 S2B . . 131.8(5) ?
C2 C1 S2B . . 118.6(5) ?
C5 C1 Br1A . . 123.81(18) ?
C2 C1 Br1A . . 126.40(17) ?
C5 C1 Mn1 . . 72.83(12) ?
C2 C1 Mn1 . . 69.35(12) ?
S2B C1 Mn1 . . 130.4(5) ?
Br1A C1 Mn1 . . 132.24(12) ?
C3 C2 C1 . . 106.96(19) ?
C3 C2 S2A . . 126.9(2) ?
C1 C2 S2A . . 125.6(2) ?
C3 C2 Br1B . . 121.0(3) ?
C1 C2 Br1B . . 131.7(3) ?
C3 C2 Mn1 . . 72.42(12) ?
C1 C2 Mn1 . . 71.53(12) ?
S2A C2 Mn1 . . 127.65(17) ?
Br1B C2 Mn1 . . 126.2(2) ?
C2 C3 C4 . . 108.3(2) ?
C2 C3 S3 . . 122.75(17) ?
C4 C3 S3 . . 128.74(17) ?
C2 C3 Mn1 . . 68.91(12) ?
C4 C3 Mn1 . . 70.39(12) ?
S3 C3 Mn1 . . 129.93(13) ?
C3 C4 C5 . . 108.09(19) ?
C3 C4 Mn1 . . 71.24(12) ?
C5 C4 Mn1 . . 72.43(12) ?
C3 C4 H4 . . 126.0 ?
C5 C4 H4 . . 126.0 ?
Mn1 C4 H4 . . 122.1 ?
C1 C5 C4 . . 107.46(19) ?
C1 C5 S5 . . 124.44(17) ?
C4 C5 S5 . . 127.95(16) ?
C1 C5 Mn1 . . 69.27(12) ?
C4 C5 Mn1 . . 69.37(12) ?
S5 C5 Mn1 . . 130.03(12) ?
O1 C6 Mn1 . . 177.3(2) ?
O2 C7 Mn1 . . 176.22(19) ?
S3 C31 H31A . . 109.5 ?
S3 C31 H31B . . 109.5 ?
H31A C31 H31B . . 109.5 ?
S3 C31 H31C . . 109.5 ?
H31A C31 H31C . . 109.5 ?
H31B C31 H31C . . 109.5 ?
S5 C51 H51A . . 109.5 ?
S5 C51 H51B . . 109.5 ?
H51A C51 H51B . . 109.5 ?
S5 C51 H51C . . 109.5 ?
H51A C51 H51C . . 109.5 ?
H51B C51 H51C . . 109.5 ?
C106 C101 C102 . . 118.35(19) ?
C106 C101 P1 . . 125.43(16) ?
C102 C101 P1 . . 116.22(16) ?
C103 C102 C101 . . 121.0(2) ?
C103 C102 H102 . . 119.5 ?
C101 C102 H102 . . 119.5 ?
C104 C103 C102 . . 120.0(2) ?
C104 C103 H103 . . 120.0 ?
C102 C103 H103 . . 120.0 ?
C105 C104 C103 . . 119.9(2) ?
C105 C104 H104 . . 120.1 ?
C103 C104 H104 . . 120.1 ?
C104 C105 C106 . . 120.3(2) ?
C104 C105 H105 . . 119.8 ?
C106 C105 H105 . . 119.8 ?
C101 C106 C105 . . 120.4(2) ?
C101 C106 H106 . . 119.8 ?
C105 C106 H106 . . 119.8 ?
C206 C201 C202 . . 118.06(19) ?
C206 C201 P1 . . 120.49(16) ?
C202 C201 P1 . . 121.44(16) ?
C203 C202 C201 . . 120.6(2) ?
C203 C202 H202 . . 119.7 ?
C201 C202 H202 . . 119.7 ?
C204 C203 C202 . . 120.5(2) ?
C204 C203 H203 . . 119.8 ?
C202 C203 H203 . . 119.8 ?
C203 C204 C205 . . 119.5(2) ?
C203 C204 H204 . . 120.2 ?
C205 C204 H204 . . 120.2 ?
C206 C205 C204 . . 120.2(2) ?
C206 C205 H205 . . 119.9 ?
C204 C205 H205 . . 119.9 ?
C205 C206 C201 . . 121.1(2) ?
C205 C206 H206 . . 119.4 ?
C201 C206 H206 . . 119.4 ?
C306 C301 C302 . . 118.5(2) ?
C306 C301 P1 . . 119.14(16) ?
C302 C301 P1 . . 122.30(16) ?
C301 C302 C303 . . 120.6(2) ?
C301 C302 H302 . . 119.7 ?
C303 C302 H302 . . 119.7 ?
C304 C303 C302 . . 120.1(2) ?
C304 C303 H303 . . 120.0 ?
C302 C303 H303 . . 120.0 ?
C305 C304 C303 . . 119.7(2) ?
C305 C304 H304 . . 120.1 ?
C303 C304 H304 . . 120.1 ?
C304 C305 C306 . . 120.4(2) ?
C304 C305 H305 . . 119.8 ?
C306 C305 H305 . . 119.8 ?
C305 C306 C301 . . 120.6(2) ?
C305 C306 H306 . . 119.7 ?
C301 C306 H306 . . 119.7 ?
C101 P1 C301 . . 105.32(9) ?
C101 P1 C201 . . 99.41(9) ?
C301 P1 C201 . . 101.48(9) ?
C101 P1 Mn1 . . 113.16(7) ?
C301 P1 Mn1 . . 117.03(7) ?
C201 P1 Mn1 . . 118.15(7) ?
C3 S3 C31 . . 100.44(12) ?
C5 S5 C51 . . 101.60(12) ?
C7 Mn1 C6 . . 92.86(10) ?
C7 Mn1 C2 . . 110.42(9) ?
C6 Mn1 C2 . . 95.61(9) ?
C7 Mn1 C1 . . 149.24(9) ?
C6 Mn1 C1 . . 94.53(9) ?
C2 Mn1 C1 . . 39.13(9) ?
C7 Mn1 C4 . . 103.30(9) ?
C6 Mn1 C4 . . 158.16(9) ?
C2 Mn1 C4 . . 65.17(8) ?
C1 Mn1 C4 . . 64.16(8) ?
C7 Mn1 C3 . . 88.42(9) ?
C6 Mn1 C3 . . 129.55(9) ?
C2 Mn1 C3 . . 38.66(8) ?
C1 Mn1 C3 . . 64.10(9) ?
C4 Mn1 C3 . . 38.37(8) ?
C7 Mn1 C5 . . 141.11(9) ?
C6 Mn1 C5 . . 125.58(9) ?
C2 Mn1 C5 . . 64.76(8) ?
C1 Mn1 C5 . . 37.90(8) ?
C4 Mn1 C5 . . 38.19(8) ?
C3 Mn1 C5 . . 63.72(8) ?
C7 Mn1 P1 . . 90.98(7) ?
C6 Mn1 P1 . . 92.22(7) ?
C2 Mn1 P1 . . 156.73(7) ?
C1 Mn1 P1 . . 118.47(6) ?
C4 Mn1 P1 . . 101.96(6) ?
C3 Mn1 P1 . . 138.21(6) ?
C5 Mn1 P1 . . 92.95(6) ?
C2 S2A C21A . . 99.0(2) ?
S2A C21A H21A . . 109.5 ?
S2A C21A H21B . . 109.5 ?
H21A C21A H21B . . 109.5 ?
S2A C21A H21C . . 109.5 ?
H21A C21A H21C . . 109.5 ?
H21B C21A H21C . . 109.5 ?
C1 S2B C21B . . 100.1(9) ?
S2B C21B H21D . . 109.5 ?
S2B C21B H21E . . 109.5 ?
H21D C21B H21E . . 109.5 ?
S2B C21B H21F . . 109.5 ?
H21D C21B H21F . . 109.5 ?
H21E C21B H21F . . 109.5 ?

loop_
_geom_bond_atom_site_label_1
_geom_bond_atom_site_label_2
_geom_bond_site_symmetry_2
_geom_bond_distance
_geom_bond_publ_flag
C1 C5 . 1.416(3) ?
C1 C2 . 1.434(3) ?
C1 S2B . 1.656(14) ?
C1 Br1A . 1.906(3) ?
C1 Mn1 . 2.155(2) ?
C2 C3 . 1.424(3) ?
C2 S2A . 1.771(5) ?
C2 Br1B . 1.890(7) ?
C2 Mn1 . 2.127(2) ?
C3 C4 . 1.425(3) ?
C3 S3 . 1.742(2) ?
C3 Mn1 . 2.173(2) ?
C4 C5 . 1.428(3) ?
C4 Mn1 . 2.162(2) ?
C4 H4 . 0.9500 ?
C5 S5 . 1.753(2) ?
C5 Mn1 . 2.202(2) ?
C6 O1 . 1.152(3) ?
C6 Mn1 . 1.788(2) ?
C7 O2 . 1.160(3) ?
C7 Mn1 . 1.774(2) ?
C31 S3 . 1.798(3) ?
C31 H31A . 0.9800 ?
C31 H31B . 0.9800 ?
C31 H31C . 0.9800 ?
C51 S5 . 1.805(3) ?
C51 H51A . 0.9800 ?
C51 H51B . 0.9800 ?
C51 H51C . 0.9800 ?
C101 C106 . 1.392(3) ?
C101 C102 . 1.397(3) ?
C101 P1 . 1.833(2) ?
C102 C103 . 1.384(3) ?
C102 H102 . 0.9500 ?
C103 C104 . 1.382(4) ?
C103 H103 . 0.9500 ?
C104 C105 . 1.378(4) ?
C104 H104 . 0.9500 ?
C105 C106 . 1.394(3) ?
C105 H105 . 0.9500 ?
C106 H106 . 0.9500 ?
C201 C206 . 1.397(3) ?
C201 C202 . 1.399(3) ?
C201 P1 . 1.845(2) ?
C202 C203 . 1.389(3) ?
C202 H202 . 0.9500 ?
C203 C204 . 1.383(3) ?
C203 H203 . 0.9500 ?
C204 C205 . 1.386(3) ?
C204 H204 . 0.9500 ?
C205 C206 . 1.381(3) ?
C205 H205 . 0.9500 ?
C206 H206 . 0.9500 ?
C301 C306 . 1.393(3) ?
C301 C302 . 1.394(3) ?
C301 P1 . 1.841(2) ?
C302 C303 . 1.396(3) ?
C302 H302 . 0.9500 ?
C303 C304 . 1.383(3) ?
C303 H303 . 0.9500 ?
C304 C305 . 1.382(3) ?
C304 H304 . 0.9500 ?
C305 C306 . 1.390(3) ?
C305 H305 . 0.9500 ?
C306 H306 . 0.9500 ?
P1 Mn1 . 2.2563(6) ?
S2A C21A . 1.811(5) ?
C21A H21A . 0.9800 ?
C21A H21B . 0.9800 ?
C21A H21C . 0.9800 ?
S2B C21B . 1.793(13) ?
C21B H21D . 0.9800 ?
C21B H21E . 0.9800 ?
C21B H21F . 0.9800 ?

loop_
_geom_torsion_atom_site_label_1
_geom_torsion_atom_site_label_2
_geom_torsion_atom_site_label_3
_geom_torsion_atom_site_label_4
_geom_torsion_site_symmetry_1
_geom_torsion_site_symmetry_2
_geom_torsion_site_symmetry_3
_geom_torsion_site_symmetry_4
_geom_torsion
_geom_torsion_publ_flag
C5 C1 C2 C3 . . . . -1.8(2) ?
S2B C1 C2 C3 . . . . 170.1(6) ?
Br1A C1 C2 C3 . . . . 167.84(17) ?
Mn1 C1 C2 C3 . . . . -64.23(15) ?
C5 C1 C2 S2A . . . . -174.0(2) ?
Br1A C1 C2 S2A . . . . -4.4(3) ?
Mn1 C1 C2 S2A . . . . 123.6(2) ?
C5 C1 C2 Br1B . . . . -175.1(3) ?
S2B C1 C2 Br1B . . . . -3.2(7) ?
Mn1 C1 C2 Br1B . . . . 122.5(3) ?
C5 C1 C2 Mn1 . . . . 62.43(15) ?
S2B C1 C2 Mn1 . . . . -125.7(6) ?
Br1A C1 C2 Mn1 . . . . -127.93(18) ?
C1 C2 C3 C4 . . . . 4.1(2) ?
S2A C2 C3 C4 . . . . 176.2(2) ?
Br1B C2 C3 C4 . . . . 178.3(3) ?
Mn1 C2 C3 C4 . . . . -59.54(15) ?
C1 C2 C3 S3 . . . . -171.62(17) ?
S2A C2 C3 S3 . . . . 0.5(3) ?
Br1B C2 C3 S3 . . . . 2.5(4) ?
Mn1 C2 C3 S3 . . . . 124.75(17) ?
C1 C2 C3 Mn1 . . . . 63.63(15) ?
S2A C2 C3 Mn1 . . . . -124.3(2) ?
Br1B C2 C3 Mn1 . . . . -122.2(3) ?
C2 C3 C4 C5 . . . . -4.9(2) ?
S3 C3 C4 C5 . . . . 170.51(17) ?
Mn1 C3 C4 C5 . . . . -63.49(15) ?
C2 C3 C4 Mn1 . . . . 58.63(16) ?
S3 C3 C4 Mn1 . . . . -126.0(2) ?
C2 C1 C5 C4 . . . . -1.2(2) ?
S2B C1 C5 C4 . . . . -171.6(7) ?
Br1A C1 C5 C4 . . . . -171.13(16) ?
Mn1 C1 C5 C4 . . . . 59.08(15) ?
C2 C1 C5 S5 . . . . 174.69(16) ?
S2B C1 C5 S5 . . . . 4.3(7) ?
Br1A C1 C5 S5 . . . . 4.7(3) ?
Mn1 C1 C5 S5 . . . . -125.05(17) ?
C2 C1 C5 Mn1 . . . . -60.25(15) ?
S2B C1 C5 Mn1 . . . . 129.3(7) ?
Br1A C1 C5 Mn1 . . . . 129.79(18) ?
C3 C4 C5 C1 . . . . 3.7(2) ?
Mn1 C4 C5 C1 . . . . -59.02(15) ?
C3 C4 C5 S5 . . . . -171.97(17) ?
Mn1 C4 C5 S5 . . . . 125.31(18) ?
C3 C4 C5 Mn1 . . . . 62.72(15) ?
C106 C101 C102 C103 . . . . -0.9(3) ?
P1 C101 C102 C103 . . . . 179.28(18) ?
C101 C102 C103 C104 . . . . -0.5(4) ?
C102 C103 C104 C105 . . . . 1.3(4) ?
C103 C104 C105 C106 . . . . -0.8(4) ?
C102 C101 C106 C105 . . . . 1.4(3) ?
P1 C101 C106 C105 . . . . -178.77(17) ?
C104 C105 C106 C101 . . . . -0.6(4) ?
C206 C201 C202 C203 . . . . 0.4(3) ?
P1 C201 C202 C203 . . . . -178.47(17) ?
C201 C202 C203 C204 . . . . -0.2(4) ?
C202 C203 C204 C205 . . . . -0.3(4) ?
C203 C204 C205 C206 . . . . 0.7(4) ?
C204 C205 C206 C201 . . . . -0.5(4) ?
C202 C201 C206 C205 . . . . -0.1(3) ?
P1 C201 C206 C205 . . . . 178.81(18) ?
C306 C301 C302 C303 . . . . 0.1(3) ?
P1 C301 C302 C303 . . . . -178.32(17) ?
C301 C302 C303 C304 . . . . -0.5(3) ?
C302 C303 C304 C305 . . . . 0.3(3) ?
C303 C304 C305 C306 . . . . 0.3(3) ?
C304 C305 C306 C301 . . . . -0.8(3) ?
C302 C301 C306 C305 . . . . 0.6(3) ?
P1 C301 C306 C305 . . . . 178.98(16) ?
C106 C101 P1 C301 . . . . -5.0(2) ?
C102 C101 P1 C301 . . . . 174.82(16) ?
C106 C101 P1 C201 . . . . -109.79(19) ?
C102 C101 P1 C201 . . . . 70.06(18) ?
C106 C101 P1 Mn1 . . . . 123.98(18) ?
C102 C101 P1 Mn1 . . . . -56.16(18) ?
C306 C301 P1 C101 . . . . 123.01(17) ?
C302 C301 P1 C101 . . . . -58.62(19) ?
C306 C301 P1 C201 . . . . -133.77(17) ?
C302 C301 P1 C201 . . . . 44.60(19) ?
C306 C301 P1 Mn1 . . . . -3.68(19) ?
C302 C301 P1 Mn1 . . . . 174.69(15) ?
C206 C201 P1 C101 . . . . 26.67(19) ?
C202 C201 P1 C101 . . . . -154.49(17) ?
C206 C201 P1 C301 . . . . -81.20(18) ?
C202 C201 P1 C301 . . . . 97.63(18) ?
C206 C201 P1 Mn1 . . . . 149.41(15) ?
C202 C201 P1 Mn1 . . . . -31.76(19) ?
C2 C3 S3 C31 . . . . -172.4(2) ?
C4 C3 S3 C31 . . . . 12.8(2) ?
Mn1 C3 S3 C31 . . . . -83.51(18) ?
C1 C5 S5 C51 . . . . -148.7(2) ?
C4 C5 S5 C51 . . . . 26.3(2) ?
Mn1 C5 S5 C51 . . . . 120.45(16) ?
C3 C2 S2A C21A . . . . -90.2(3) ?
C1 C2 S2A C21A . . . . 80.5(3) ?
Mn1 C2 S2A C21A . . . . 174.0(2) ?
C5 C1 S2B C21B . . . . 95.2(8) ?
C2 C1 S2B C21B . . . . -74.5(9) ?
Mn1 C1 S2B C21B . . . . -160.9(5) ?
